data_7214160
loop_
_publ_author_name
'Huang, Chao'
'Ji, Feixiang'
'Liu, Lu'
'Li, Na'
'Li, Haofei'
'Wu, Jie'
'Hou, Hongwei'
'Fan, Yaoting'

_publ_section_title
;
 Seven dicarboxylate-based coordination polymers with structural varieties
 and different solvent resistance properties derived from the introduction
 of small organic linkers
;
_journal_issue 13
_journal_name_full CrystEngComm
_journal_page_first 2615
_journal_paper_doi 10.1039/c3ce42366b
_journal_volume 16
_journal_year 2014
_chemical_formula_moiety 'C16 H15 Cu2 N3 O9 S'
_chemical_formula_sum 'C16 H15 Cu2 N3 O9 S'
_chemical_formula_weight 552.46
_chemical_name_systematic
; 
 ? 
;
_space_group_IT_number 88
_symmetry_cell_setting tetragonal
_symmetry_space_group_name_Hall '-I 4ad'
_symmetry_space_group_name_H-M 'I 41/a :2'
_atom_sites_solution_hydrogens geom
_atom_sites_solution_primary direct
_atom_sites_solution_secondary difmap
_audit_creation_method SHELXL-97
_cell_angle_alpha 90.00
_cell_angle_beta 90.00
_cell_angle_gamma 90.00
_cell_formula_units_Z 16
_cell_length_a 24.344(3)
_cell_length_b 24.344(3)
_cell_length_c 15.067(3)
_cell_measurement_reflns_used 11836
_cell_measurement_temperature 293(2)
_cell_measurement_theta_max 27.9203
_cell_measurement_theta_min 1.6729
_cell_volume 8929(2)
_computing_cell_refinement 'Bruker XSCANS'
_computing_data_collection 'Bruker XSCANS'
_computing_data_reduction 'Bruker SHELXTL'
_computing_molecular_graphics 'Bruker SHELXTL'
_computing_publication_material 'Bruker SHELXTL'
_computing_structure_refinement 'SHELXL-97 (Sheldrick, 1997)'
_computing_structure_solution 'SHELXS-97 (Sheldrick, 1990)'
_diffrn_ambient_temperature 293(2)
_diffrn_measured_fraction_theta_full 1.000
_diffrn_measured_fraction_theta_max 1.000
_diffrn_measurement_device_type 'Bruker P4'
_diffrn_measurement_method '\w scans'
_diffrn_radiation_monochromator graphite
_diffrn_radiation_source 'fine-focus sealed tube'
_diffrn_radiation_type MoK\a
_diffrn_radiation_wavelength 0.71073
_diffrn_reflns_av_R_equivalents 0.0000
_diffrn_reflns_av_sigmaI/netI 0.0331
_diffrn_reflns_limit_h_max 21
_diffrn_reflns_limit_h_min -20
_diffrn_reflns_limit_k_max 30
_diffrn_reflns_limit_k_min 0
_diffrn_reflns_limit_l_max 18
_diffrn_reflns_limit_l_min 0
_diffrn_reflns_number 4390
_diffrn_reflns_theta_full 25.99
_diffrn_reflns_theta_max 25.99
_diffrn_reflns_theta_min 1.67
_exptl_absorpt_coefficient_mu 2.043
_exptl_absorpt_correction_T_max 0.7629
_exptl_absorpt_correction_T_min 0.6854
_exptl_absorpt_correction_type multi-scan
_exptl_absorpt_process_details multi-scan
_exptl_crystal_colour Blue
_exptl_crystal_density_diffrn 1.644
_exptl_crystal_density_method 'not measured'
_exptl_crystal_description Prism
_exptl_crystal_F_000 4288
_exptl_crystal_size_max 0.20
_exptl_crystal_size_mid 0.20
_exptl_crystal_size_min 0.14
_platon_squeeze_details
;
The unit cell includes a large region of disordered solvent water molecules,
which could not be modeled as discrete atomic sites. We employed PLATON/SQUEEZE 
to calculate the diffraction contribution of the solvent water molecules and, 
thereby, to produce a set of solvent-free diffraction intensities.Combing  
single-crystal structures, elemental microanalyses, TGA and the electron count 
of the SQUEEZE results, about 1 water molecule per asymmetric unit

;
_refine_diff_density_max 2.422
_refine_diff_density_min -1.420
_refine_diff_density_rms 0.124
_refine_ls_extinction_method none
_refine_ls_goodness_of_fit_ref 1.039
_refine_ls_hydrogen_treatment mixed
_refine_ls_matrix_type full
_refine_ls_number_parameters 271
_refine_ls_number_reflns 4390
_refine_ls_number_restraints 129
_refine_ls_restrained_S_all 1.106
_refine_ls_R_factor_all 0.0814
_refine_ls_R_factor_gt 0.0722
_refine_ls_shift/su_max 0.001
_refine_ls_shift/su_mean 0.000
_refine_ls_structure_factor_coef Fsqd
_refine_ls_weighting_details 'calc w=1/[\s^2^(Fo^2^)+(0.0955P)^2^+102.8330P] where P=(Fo^2^+2Fc^2^)/3'
_refine_ls_weighting_scheme calc
_refine_ls_wR_factor_gt 0.1833
_refine_ls_wR_factor_ref 0.1913
_reflns_number_gt 3847
_reflns_number_total 4390
_reflns_threshold_expression >2sigma(I)
_cod_data_source_file c3ce42366b.txt
_cod_data_source_block f
_cod_depositor_comments
;
The following automatic conversions were performed:

'_symmetry_cell_setting' value 'Tetragonal' changed to 'tetragonal'
according to
/usr/data/users/saulius/crontab/automatic-downloads/current/RSC/lib/dictionaries/cif_core.dic
dictionary named 'cif_core.dic' version 2.4.2 from 2011-04-26.

Automatic conversion script
Id: cif_fix_values 2281 2013-09-26 08:29:07Z andrius 
;
_cod_original_cell_volume 8929(3)
_cod_original_sg_symbol_H-M 'I4(1)/a  '
_cod_database_code 7214160

loop_
_symmetry_equiv_pos_as_xyz
'x, y, z'
'-x+1/2, -y, z+1/2'
'-y+3/4, x+1/4, z+1/4'
'y+3/4, -x+3/4, z+3/4'
'x+1/2, y+1/2, z+1/2'
'-x+1, -y+1/2, z+1'
'-y+5/4, x+3/4, z+3/4'
'y+5/4, -x+5/4, z+5/4'
'-x, -y, -z'
'x-1/2, y, -z-1/2'
'y-3/4, -x-1/4, -z-1/4'
'-y-3/4, x-3/4, -z-3/4'
'-x+1/2, -y+1/2, -z+1/2'
'x, y+1/2, -z'
'y-1/4, -x+1/4, -z+1/4'
'-y-1/4, x-1/4, -z-1/4'

loop_
_atom_site_label
_atom_site_type_symbol
_atom_site_fract_x
_atom_site_fract_y
_atom_site_fract_z
_atom_site_U_iso_or_equiv
_atom_site_adp_type
_atom_site_occupancy
_atom_site_symmetry_multiplicity
_atom_site_calc_flag
_atom_site_refinement_flags
Cu1 Cu 0.93916(3) 0.40224(3) 1.05186(5) 0.0292(2) Uani 1 1 d .
Cu2 Cu 0.95484(3) 0.53485(3) 1.05401(5) 0.0293(2) Uani 1 1 d .
S1 S 0.60227(7) 0.50374(10) 1.10923(13) 0.0531(6) Uani 1 1 d .
O1 O 0.96702(16) 0.45757(18) 0.9696(3) 0.0306(9) Uani 1 1 d .
O2 O 0.9150(4) 0.3403(4) 0.9243(6) 0.110(3) Uani 1 1 d .
O3 O 0.86493(17) 0.43434(18) 1.0450(3) 0.0381(11) Uani 1 1 d .
O4 O 0.87500(18) 0.52526(19) 1.0634(3) 0.0399(11) Uani 1 1 d .
O5 O 0.5919(2) 0.5578(4) 1.1427(5) 0.093(3) Uani 1 1 d .
O6 O 0.5825(2) 0.4570(3) 1.1576(4) 0.075(2) Uani 1 1 d .
O7 O 0.5348(4) 0.4559(6) 0.6935(7) 0.126(3) Uani 1 1 d U
O8 O 0.5464(5) 0.5373(7) 0.6801(8) 0.158(4) Uani 1 1 d U
N1 N 1.0157(2) 0.3780(2) 1.0737(4) 0.0327(12) Uani 1 1 d .
N2 N 0.9056(2) 0.3437(2) 1.1262(4) 0.0339(12) Uani 1 1 d .
N3 N 0.8455(2) 0.30775(19) 1.2190(4) 0.0309(12) Uani 1 1 d .
C1 C 0.9068(3) 0.2888(3) 1.1212(5) 0.0363(15) Uani 1 1 d .
H1 H 0.9297 0.2693 1.0831 0.044 Uiso 1 1 calc R
C2 C 0.8672(3) 0.3534(2) 1.1874(4) 0.0324(14) Uani 1 1 d .
H2 H 0.8569 0.3884 1.2058 0.039 Uiso 1 1 calc R
C3 C 0.8471(2) 0.4820(3) 1.0589(4) 0.0283(13) Uani 1 1 d .
C4 C 0.7860(2) 0.4875(3) 1.0705(4) 0.0282(12) Uani 1 1 d .
C5 C 0.7625(3) 0.5391(3) 1.0798(6) 0.0466(18) Uani 1 1 d .
H5 H 0.7845 0.5703 1.0784 0.056 Uiso 1 1 calc R
C6 C 0.7061(3) 0.5442(4) 1.0911(6) 0.054(2) Uani 1 1 d .
H6 H 0.6900 0.5787 1.0957 0.065 Uiso 1 1 calc R
C7 C 0.6742(2) 0.4972(3) 1.0954(4) 0.0396(16) Uani 1 1 d .
C8 C 0.6973(3) 0.4457(3) 1.0873(5) 0.0407(16) Uani 1 1 d .
H8 H 0.6754 0.4145 1.0904 0.049 Uiso 1 1 calc R
C9 C 0.7531(3) 0.4409(3) 1.0744(5) 0.0350(14) Uani 1 1 d .
H9 H 0.7688 0.4063 1.0683 0.042 Uiso 1 1 calc R
C10 C 0.5773(3) 0.5004(3) 0.9995(5) 0.0422(15) Uani 1 1 d U
C11 C 0.5738(4) 0.5469(4) 0.9494(7) 0.064(2) Uani 1 1 d U
H11 H 0.5807 0.5811 0.9746 0.077 Uiso 1 1 calc R
C12 C 0.5597(4) 0.5427(5) 0.8594(7) 0.077(2) Uani 1 1 d U
H12 H 0.5568 0.5744 0.8253 0.092 Uiso 1 1 calc R
C13 C 0.5504(4) 0.4940(6) 0.8220(7) 0.077(2) Uani 1 1 d DU
C14 C 0.5522(4) 0.4472(5) 0.8726(7) 0.068(2) Uani 1 1 d U
H14 H 0.5443 0.4133 0.8471 0.082 Uiso 1 1 calc R
C15 C 0.5659(3) 0.4504(4) 0.9631(6) 0.0522(17) Uani 1 1 d U
H15 H 0.5672 0.4188 0.9977 0.063 Uiso 1 1 calc R
C16 C 0.5416(6) 0.4952(9) 0.7188(10) 0.111(3) Uani 1 1 d DU

loop_
_atom_site_aniso_label
_atom_site_aniso_U_11
_atom_site_aniso_U_22
_atom_site_aniso_U_33
_atom_site_aniso_U_23
_atom_site_aniso_U_13
_atom_site_aniso_U_12
Cu1 0.0187(4) 0.0258(4) 0.0431(5) 0.0118(3) 0.0061(3) 0.0017(3)
Cu2 0.0194(4) 0.0308(4) 0.0376(5) 0.0120(3) 0.0050(3) 0.0019(3)
S1 0.0201(8) 0.0966(16) 0.0425(10) -0.0197(10) -0.0009(7) 0.0076(9)
O1 0.020(2) 0.034(2) 0.038(2) 0.0138(19) 0.0064(17) 0.0022(16)
O2 0.103(7) 0.134(8) 0.092(6) -0.015(6) -0.002(5) -0.011(6)
O3 0.020(2) 0.031(2) 0.063(3) 0.006(2) 0.004(2) 0.0041(18)
O4 0.025(2) 0.033(2) 0.062(3) 0.009(2) 0.009(2) -0.0015(19)
O5 0.037(3) 0.139(7) 0.102(6) -0.071(5) -0.004(3) 0.028(4)
O6 0.026(3) 0.158(7) 0.039(3) 0.021(4) 0.005(2) -0.008(3)
O7 0.068(4) 0.211(7) 0.100(5) -0.036(5) 0.009(4) -0.005(6)
O8 0.122(7) 0.238(7) 0.115(6) 0.076(6) 0.021(5) 0.045(6)
N1 0.025(3) 0.030(3) 0.043(3) 0.014(2) 0.000(2) -0.002(2)
N2 0.025(3) 0.027(3) 0.049(3) 0.007(2) 0.012(2) 0.002(2)
N3 0.032(3) 0.016(2) 0.045(3) 0.001(2) 0.015(2) 0.002(2)
C1 0.030(3) 0.027(3) 0.052(4) 0.003(3) 0.019(3) 0.005(3)
C2 0.031(3) 0.021(3) 0.045(4) 0.003(3) 0.012(3) -0.002(2)
C3 0.022(3) 0.034(3) 0.029(3) 0.011(2) 0.001(2) 0.003(2)
C4 0.019(3) 0.039(3) 0.026(3) 0.001(2) 0.001(2) 0.003(2)
C5 0.027(3) 0.039(4) 0.074(5) -0.011(4) -0.002(3) 0.000(3)
C6 0.028(4) 0.056(5) 0.078(6) -0.024(4) -0.003(4) 0.015(3)
C7 0.019(3) 0.068(5) 0.032(3) -0.013(3) -0.001(2) 0.003(3)
C8 0.025(3) 0.056(4) 0.042(4) 0.005(3) -0.003(3) -0.008(3)
C9 0.023(3) 0.041(4) 0.041(4) 0.000(3) 0.001(3) 0.001(3)
C10 0.022(3) 0.060(4) 0.044(3) 0.001(3) 0.000(3) 0.001(3)
C11 0.042(4) 0.075(4) 0.076(4) 0.016(4) 0.001(3) 0.003(3)
C12 0.047(4) 0.108(5) 0.075(4) 0.041(4) 0.006(4) 0.011(4)
C13 0.039(4) 0.128(5) 0.064(4) 0.014(4) 0.000(3) 0.010(4)
C14 0.046(4) 0.098(5) 0.061(4) -0.016(4) -0.002(3) -0.006(4)
C15 0.039(3) 0.068(4) 0.049(3) 0.001(3) -0.004(3) -0.002(3)
C16 0.064(5) 0.169(6) 0.101(5) 0.008(5) 0.014(5) 0.016(6)

loop_
_atom_type_symbol
_atom_type_description
_atom_type_scat_dispersion_real
_atom_type_scat_dispersion_imag
_atom_type_scat_source
C C 0.0033 0.0016 'International Tables Vol C Tables 4.2.6.8 and 6.1.1.4'
H H 0.0000 0.0000 'International Tables Vol C Tables 4.2.6.8 and 6.1.1.4'
N N 0.0061 0.0033 'International Tables Vol C Tables 4.2.6.8 and 6.1.1.4'
O O 0.0106 0.0060 'International Tables Vol C Tables 4.2.6.8 and 6.1.1.4'
S S 0.1246 0.1234 'International Tables Vol C Tables 4.2.6.8 and 6.1.1.4'
Cu Cu 0.3201 1.2651 'International Tables Vol C Tables 4.2.6.8 and 6.1.1.4'

loop_
_geom_angle_atom_site_label_1
_geom_angle_atom_site_label_2
_geom_angle_atom_site_label_3
_geom_angle
_geom_angle_site_symmetry_1
_geom_angle_site_symmetry_3
O1 Cu1 O3 90.68(18) . .
O1 Cu1 N1 89.06(19) . .
O3 Cu1 N1 171.3(2) . .
O1 Cu1 N2 174.3(2) . .
O3 Cu1 N2 86.4(2) . .
N1 Cu1 N2 94.6(2) . .
O1 Cu1 O2 90.6(3) . .
O3 Cu1 O2 89.1(3) . .
N1 Cu1 O2 99.7(3) . .
N2 Cu1 O2 84.5(3) . .
O1 Cu2 O4 173.4(2) 9_767 .
O1 Cu2 N3 87.83(18) 9_767 7_544
O4 Cu2 N3 88.95(19) . 7_544
O1 Cu2 O7 93.2(3) 9_767 2_665
O4 Cu2 O7 93.4(3) . 2_665
N3 Cu2 O7 125.4(4) 7_544 2_665
O1 Cu2 O1 81.35(19) 9_767 .
O4 Cu2 O1 94.03(18) . .
N3 Cu2 O1 105.9(2) 7_544 .
O7 Cu2 O1 128.3(4) 2_665 .
O5 S1 O6 119.4(5) . .
O5 S1 C10 108.2(4) . .
O6 S1 C10 108.9(4) . .
O5 S1 C7 107.4(4) . .
O6 S1 C7 108.8(4) . .
C10 S1 C7 103.1(3) . .
Cu2 O1 Cu1 121.5(2) 9_767 .
Cu2 O1 Cu2 98.65(19) 9_767 .
Cu1 O1 Cu2 99.77(18) . .
C3 O3 Cu1 132.4(4) . .
C3 O4 Cu2 129.2(4) . .
C16 O7 Cu2 104.2(13) . 2_664
C1 N1 N3 106.3(5) 15_667 15_667
C1 N1 Cu1 134.4(4) 15_667 .
N3 N1 Cu1 119.0(4) 15_667 .
C2 N2 C1 103.3(5) . .
C2 N2 Cu1 123.5(4) . .
C1 N2 Cu1 132.4(5) . .
C2 N3 N1 105.7(5) . 12_758
C2 N3 Cu2 131.6(4) . 8_454
N1 N3 Cu2 122.6(4) 12_758 8_454
N1 C1 N2 112.2(6) 12_758 .
N1 C1 H1 123.9 12_758 .
N2 C1 H1 123.9 . .
N3 C2 N2 112.5(5) . .
N3 C2 H2 123.8 . .
N2 C2 H2 123.8 . .
O3 C3 O4 126.7(6) . .
O3 C3 C4 116.4(6) . .
O4 C3 C4 117.0(6) . .
C5 C4 C9 119.7(6) . .
C5 C4 C3 120.1(6) . .
C9 C4 C3 120.1(6) . .
C4 C5 C6 120.1(7) . .
C4 C5 H5 120.0 . .
C6 C5 H5 120.0 . .
C7 C6 C5 119.1(7) . .
C7 C6 H6 120.4 . .
C5 C6 H6 120.4 . .
C8 C7 C6 121.2(6) . .
C8 C7 S1 119.6(6) . .
C6 C7 S1 119.1(6) . .
C9 C8 C7 119.4(7) . .
C9 C8 H8 120.3 . .
C7 C8 H8 120.3 . .
C8 C9 C4 120.4(6) . .
C8 C9 H9 119.8 . .
C4 C9 H9 119.8 . .
C15 C10 C11 120.4(8) . .
C15 C10 S1 119.3(6) . .
C11 C10 S1 120.1(7) . .
C10 C11 C12 119.3(10) . .
C10 C11 H11 120.3 . .
C12 C11 H11 120.3 . .
C13 C12 C11 121.1(10) . .
C13 C12 H12 119.5 . .
C11 C12 H12 119.5 . .
C12 C13 C14 119.9(10) . .
C12 C13 C16 115.2(13) . .
C14 C13 C16 124.8(14) . .
C13 C14 C15 120.0(10) . .
C13 C14 H14 120.0 . .
C15 C14 H14 120.0 . .
C10 C15 C14 119.3(9) . .
C10 C15 H15 120.4 . .
C14 C15 H15 120.4 . .
O7 C16 O8 128.9(18) . .
O7 C16 C13 111.6(18) . .
O8 C16 C13 119.4(18) . .

loop_
_geom_bond_atom_site_label_1
_geom_bond_atom_site_label_2
_geom_bond_distance
_geom_bond_site_symmetry_2
Cu1 O1 1.952(4) .
Cu1 O3 1.971(4) .
Cu1 N1 1.982(5) .
Cu1 N2 1.988(5) .
Cu1 O2 2.513(9) .
Cu2 O1 1.944(4) 9_767
Cu2 O4 1.963(4) .
Cu2 N3 1.978(5) 7_544
Cu2 O7 2.128(11) 2_665
Cu2 O1 2.290(5) .
S1 O5 1.433(8) .
S1 O6 1.435(7) .
S1 C10 1.763(7) .
S1 C7 1.772(6) .
O1 Cu2 1.944(4) 9_767
O3 C3 1.256(8) .
O4 C3 1.255(8) .
O7 C16 1.04(2) .
O7 Cu2 2.128(11) 2_664
O8 C16 1.19(2) .
N1 C1 1.314(8) 15_667
N1 N3 1.370(7) 15_667
N2 C2 1.333(8) .
N2 C1 1.339(8) .
N3 C2 1.320(8) .
N3 N1 1.370(7) 12_758
N3 Cu2 1.978(5) 8_454
C1 N1 1.314(8) 12_758
C1 H1 0.9300 .
C2 H2 0.9300 .
C3 C4 1.503(8) .
C4 C5 1.386(9) .
C4 C9 1.391(9) .
C5 C6 1.389(10) .
C5 H5 0.9300 .
C6 C7 1.382(11) .
C6 H6 0.9300 .
C7 C8 1.380(11) .
C8 C9 1.375(9) .
C8 H8 0.9300 .
C9 H9 0.9300 .
C10 C15 1.363(11) .
C10 C11 1.365(12) .
C11 C12 1.402(14) .
C11 H11 0.9300 .
C12 C13 1.333(16) .
C12 H12 0.9300 .
C13 C14 1.373(16) .
C13 C16 1.569(14) .
C14 C15 1.406(12) .
C14 H14 0.9300 .
C15 H15 0.9300 .

loop_
_geom_torsion_atom_site_label_1
_geom_torsion_atom_site_label_2
_geom_torsion_atom_site_label_3
_geom_torsion_atom_site_label_4
_geom_torsion
_geom_torsion_site_symmetry_1
_geom_torsion_site_symmetry_4
O3 Cu1 O1 Cu2 171.5(3) . 9_767
N1 Cu1 O1 Cu2 0.2(3) . 9_767
N2 Cu1 O1 Cu2 -130.0(19) . 9_767
O2 Cu1 O1 Cu2 -99.5(3) . 9_767
O3 Cu1 O1 Cu2 64.94(19) . .
N1 Cu1 O1 Cu2 -106.3(2) . .
N2 Cu1 O1 Cu2 123(2) . .
O2 Cu1 O1 Cu2 154.0(3) . .
O1 Cu2 O1 Cu2 0.0 9_767 9_767
O4 Cu2 O1 Cu2 175.3(2) . 9_767
N3 Cu2 O1 Cu2 85.2(2) 7_544 9_767
O7 Cu2 O1 Cu2 -87.2(4) 2_665 9_767
O1 Cu2 O1 Cu1 124.2(2) 9_767 .
O4 Cu2 O1 Cu1 -60.5(2) . .
N3 Cu2 O1 Cu1 -150.58(19) 7_544 .
O7 Cu2 O1 Cu1 37.0(4) 2_665 .
O1 Cu1 O3 C3 -55.4(6) . .
N1 Cu1 O3 C3 32.9(16) . .
N2 Cu1 O3 C3 129.5(6) . .
O2 Cu1 O3 C3 -145.9(6) . .
O1 Cu2 O4 C3 71.3(18) 9_767 .
N3 Cu2 O4 C3 132.1(6) 7_544 .
O7 Cu2 O4 C3 -102.6(7) 2_665 .
O1 Cu2 O4 C3 26.2(6) . .
O1 Cu1 N1 C1 173.2(7) . 15_667
O3 Cu1 N1 C1 84.8(15) . 15_667
N2 Cu1 N1 C1 -11.1(7) . 15_667
O2 Cu1 N1 C1 -96.4(7) . 15_667
O1 Cu1 N1 N3 0.7(5) . 15_667
O3 Cu1 N1 N3 -87.6(14) . 15_667
N2 Cu1 N1 N3 176.4(5) . 15_667
O2 Cu1 N1 N3 91.2(5) . 15_667
O1 Cu1 N2 C2 -98(2) . .
O3 Cu1 N2 C2 -39.6(6) . .
N1 Cu1 N2 C2 131.6(6) . .
O2 Cu1 N2 C2 -129.0(6) . .
O1 Cu1 N2 C1 69(2) . .
O3 Cu1 N2 C1 128.2(7) . .
N1 Cu1 N2 C1 -60.5(7) . .
O2 Cu1 N2 C1 38.8(7) . .
C2 N2 C1 N1 -0.7(8) . 12_758
Cu1 N2 C1 N1 -170.3(5) . 12_758
N1 N3 C2 N2 0.8(8) 12_758 .
Cu2 N3 C2 N2 -175.9(5) 8_454 .
C1 N2 C2 N3 -0.1(8) . .
Cu1 N2 C2 N3 170.7(5) . .
Cu1 O3 C3 O4 16.4(10) . .
Cu1 O3 C3 C4 -164.2(4) . .
Cu2 O4 C3 O3 -1.8(10) . .
Cu2 O4 C3 C4 178.7(4) . .
O3 C3 C4 C5 -175.4(6) . .
O4 C3 C4 C5 4.1(9) . .
O3 C3 C4 C9 6.3(9) . .
O4 C3 C4 C9 -174.2(6) . .
C9 C4 C5 C6 -1.3(12) . .
C3 C4 C5 C6 -179.6(7) . .
C4 C5 C6 C7 1.7(13) . .
C5 C6 C7 C8 -1.0(12) . .
C5 C6 C7 S1 -179.7(7) . .
O5 S1 C7 C8 162.5(6) . .
O6 S1 C7 C8 32.0(7) . .
C10 S1 C7 C8 -83.4(6) . .
O5 S1 C7 C6 -18.9(8) . .
O6 S1 C7 C6 -149.3(7) . .
C10 S1 C7 C6 95.2(7) . .
C6 C7 C8 C9 -0.2(11) . .
S1 C7 C8 C9 178.5(5) . .
C7 C8 C9 C4 0.6(10) . .
C5 C4 C9 C8 0.1(11) . .
C3 C4 C9 C8 178.4(6) . .
O5 S1 C10 C15 -158.9(6) . .
O6 S1 C10 C15 -27.8(7) . .
C7 S1 C10 C15 87.6(7) . .
O5 S1 C10 C11 26.4(8) . .
O6 S1 C10 C11 157.5(6) . .
C7 S1 C10 C11 -87.1(7) . .
C15 C10 C11 C12 -1.6(12) . .
S1 C10 C11 C12 173.0(7) . .
C10 C11 C12 C13 -0.8(14) . .
C11 C12 C13 C14 2.8(15) . .
C11 C12 C13 C16 -173.4(9) . .
C12 C13 C14 C15 -2.4(14) . .
C16 C13 C14 C15 173.4(9) . .
C11 C10 C15 C14 2.0(12) . .
S1 C10 C15 C14 -172.7(6) . .
C13 C14 C15 C10 0.0(13) . .
Cu2 O7 C16 O8 9(2) 2_664 .
Cu2 O7 C16 C13 -165.6(8) 2_664 .
C12 C13 C16 O7 179.5(13) . .
C14 C13 C16 O7 3(2) . .
C12 C13 C16 O8 3.9(18) . .
C14 C13 C16 O8 -172.1(12) . .

loop_
_platon_squeeze_void_nr
_platon_squeeze_void_average_x
_platon_squeeze_void_average_y
_platon_squeeze_void_average_z
_platon_squeeze_void_volume
_platon_squeeze_void_count_electrons
1 0.500 0.250 -0.125 498.3 64.5
2 0.500 0.750 0.125 498.2 63.5
3 0.000 0.750 0.375 498.3 64.5
4 0.000 0.250 0.625 498.2 63.5
